data_7127994
loop_
_publ_author_name
'Reichl, Stephan'
'Gr\"unbauer, Rebecca'
'Bal\'azs, G\'abor'
'Scheer, Manfred'

_publ_section_title
;
 Reactivity of P<sub>4</sub> butterfly complexes towards NHCs - generation
 of a metal-bridged P<sub>2</sub> dumbbell complex.
;
_journal_issue 27
_journal_name_full 'Chemical communications (Cambridge, England)'
_journal_page_first 3383
_journal_page_last 3386
_journal_paper_doi 10.1039/d1cc00615k
_journal_volume 57
_journal_year 2021
_chemical_formula_moiety 'C19 H29 Fe O2, C14 H24 N4 P'
_chemical_formula_sum 'C33 H53 Fe N4 O2 P'
_chemical_formula_weight 624.61
_space_group_crystal_system triclinic
_space_group_IT_number 2
_space_group_name_Hall '-P 1'
_space_group_name_H-M_alt 'P -1'
_atom_sites_solution_hydrogens geom
_audit_creation_date 2020-04-08
_audit_creation_method
;
Olex2 1.3-alpha
(compiled 2020.04.02 svn.r1fbe7b6f for OlexSys, GUI svn.r6076)
;
_audit_update_record
;
2021-02-02 deposited with the CCDC.	2021-03-01 downloaded from the CCDC.
;
_cell_angle_alpha 106.563(4)
_cell_angle_beta 98.875(3)
_cell_angle_gamma 113.707(4)
_cell_formula_units_Z 2
_cell_length_a 10.8194(4)
_cell_length_b 12.5965(6)
_cell_length_c 15.1388(6)
_cell_measurement_reflns_used 7035
_cell_measurement_temperature 123(1)
_cell_measurement_theta_max 72.5550
_cell_measurement_theta_min 4.1290
_cell_volume 1723.64(16)
_computing_cell_refinement 'CrysAlisPro 1.171.39.46 (Rigaku OD, 2018)'
_computing_data_collection 'CrysAlisPro 1.171.39.46 (Rigaku OD, 2018)'
_computing_data_reduction 'CrysAlisPro 1.171.39.46 (Rigaku OD, 2018)'
_computing_molecular_graphics 'Olex2 1.3-alpha (Dolomanov et al., 2009)'
_computing_publication_material 'Olex2 1.3-alpha (Dolomanov et al., 2009)'
_computing_structure_refinement 'SHELXL 2018/3 (Sheldrick, 2015)'
_computing_structure_solution 'SHELXT 2018/2 (Sheldrick, 2018)'
_diffrn_ambient_temperature 123.15
_diffrn_detector_area_resol_mean 5.2548
_diffrn_detector_type AtlasS2
_diffrn_measured_fraction_theta_full 0.993
_diffrn_measured_fraction_theta_max 0.966
_diffrn_measurement_details
;
List of Runs (angles in degrees, time in seconds):

  # Type    Start    End  Width  t~exp~   \w     \q     \k     \f   Frames
#--------------------------------------------------------------------------
  1  \w    -95.00 -18.00   1.00   10.00    --  -40.72 125.00  30.00   77
  2  \w     10.00 117.00   1.00   10.00    --   40.72  77.00-120.00  107
  3  \w      9.00  79.00   1.00   10.00    --   40.72-125.00-180.00   70
  4  \w     23.00 113.00   1.00   10.00    --   40.72  38.00   0.00   90
  5  \w     83.00 112.00   1.00   10.00    --   40.72  38.00  30.00   29
  6  \w     36.00  98.00   1.00   40.00    --  106.97 -91.00 116.12   62
  7  \w     34.00  64.00   1.00   40.00    --  106.97 -30.00-150.00   30
  8  \w     31.00  66.00   1.00   40.00    --  106.97 -30.00 -90.00   35
  9  \w     23.00 147.00   1.00   40.00    --  106.97 -89.00-119.41  124
 10  \w     20.00  60.00   1.00   40.00    --  106.97 -91.00  84.25   40
 11  \w    110.00 169.00   1.00   40.00    --  106.97  45.00-120.00   59
 12  \w     86.00 137.00   1.00   40.00    --  106.97 -91.00 -29.17   51
 13  \w     27.00  81.00   1.00   40.00    --  106.97-111.00  60.00   54
 14  \w     32.00  66.00   1.00   40.00    --  106.97 -30.00 -60.00   34
 15  \w     33.00  71.00   1.00   40.00    --  106.97 -45.00 150.00   38
 16  \w     38.00  65.00   1.00   40.00    --  106.97 -91.00 -29.17   27
 17  \w     24.00 104.00   1.00   40.00    --  106.97 -87.00 164.80   80
 18  \w    119.00 144.00   1.00   40.00    --  106.97 -87.00 164.80   25
 19  \w     29.00  64.00   1.00   40.00    --  106.97 -30.00-120.00   35
 20  \w     74.00 101.00   1.00   40.00    --  106.97 -91.00  84.25   27
 21  \w     31.00 177.00   1.00   40.00    --  106.97  15.00-150.00  146
;
_diffrn_measurement_device 'four-circle diffractometer'
_diffrn_measurement_device_type 'Xcalibur, AtlasS2, Gemini ultra'
_diffrn_measurement_method '\w scans'
_diffrn_radiation_type CuK\a
_diffrn_radiation_wavelength 1.54184
_diffrn_reflns_av_R_equivalents 0.0194
_diffrn_reflns_av_unetI/netI 0.0287
_diffrn_reflns_Laue_measured_fraction_full 0.993
_diffrn_reflns_Laue_measured_fraction_max 0.966
_diffrn_reflns_limit_h_max 8
_diffrn_reflns_limit_h_min -13
_diffrn_reflns_limit_k_max 15
_diffrn_reflns_limit_k_min -14
_diffrn_reflns_limit_l_max 18
_diffrn_reflns_limit_l_min -15
_diffrn_reflns_number 12167
_diffrn_reflns_point_group_measured_fraction_full 0.993
_diffrn_reflns_point_group_measured_fraction_max 0.966
_diffrn_reflns_theta_full 67.684
_diffrn_reflns_theta_max 72.873
_diffrn_reflns_theta_min 4.151
_exptl_absorpt_coefficient_mu 4.198
_exptl_absorpt_correction_T_max 0.806
_exptl_absorpt_correction_T_min 0.517
_exptl_absorpt_correction_type analytical
_exptl_absorpt_process_details
;
CrysAlisPro 1.171.39.46 (Rigaku Oxford Diffraction, 2018)
Analytical numeric absorption correction using a multifaceted crystal
			model based on expressions derived by R.C. Clark & J.S. Reid.
(Clark, R. C. & Reid, J. S. (1995). Acta Cryst. A51, 887-897)
Empirical absorption correction using spherical harmonics,
 implemented in SCALE3 ABSPACK scaling algorithm.
;
_exptl_crystal_colour orange
_exptl_crystal_colour_primary orange
_exptl_crystal_density_diffrn 1.203
_exptl_crystal_description plate
_exptl_crystal_F_000 672
_exptl_crystal_size_max 0.286
_exptl_crystal_size_mid 0.196
_exptl_crystal_size_min 0.076
_refine_diff_density_max 0.530
_refine_diff_density_min -0.232
_refine_diff_density_rms 0.046
_refine_ls_extinction_method none
_refine_ls_goodness_of_fit_ref 1.030
_refine_ls_hydrogen_treatment constr
_refine_ls_matrix_type full
_refine_ls_number_parameters 387
_refine_ls_number_reflns 6639
_refine_ls_number_restraints 0
_refine_ls_restrained_S_all 1.030
_refine_ls_R_factor_all 0.0363
_refine_ls_R_factor_gt 0.0339
_refine_ls_shift/su_max 0.000
_refine_ls_shift/su_mean 0.000
_refine_ls_structure_factor_coef Fsqd
_refine_ls_weighting_details 'w=1/[\s^2^(Fo^2^)+(0.0451P)^2^+0.7278P] where P=(Fo^2^+2Fc^2^)/3'
_refine_ls_weighting_scheme calc
_refine_ls_wR_factor_gt 0.0871
_refine_ls_wR_factor_ref 0.0887
_reflns_Friedel_coverage 0.000
_reflns_number_gt 6295
_reflns_number_total 6639
_reflns_threshold_expression 'I > 2\s(I)'
_cod_data_source_file d1cc00615k2.cif
_cod_data_source_block abs_ana_det
_cod_depositor_comments 'Adding full bibliography for 7127994--7127996.cif.'
_cod_original_cell_volume 1723.64(14)
_cod_database_code 7127994
_shelx_shelxl_version_number 2018/3
_shelx_space_group_comment
;
The symmetry employed for this shelxl refinement is uniquely defined
by the following loop, which should always be used as a source of
symmetry information in preference to the above space-group names.
They are only intended as comments.
;
_olex2_refinement_description
;
1. Fixed Uiso
 At 1.2 times of:
  All C(H) groups
 At 1.5 times of:
  All C(H,H,H) groups
2.a Aromatic/amide H refined with riding coordinates:
 C7(H7), C5(H5)
2.b Idealised Me refined as rotating group:
 C9(H9A,H9B,H9C), C14(H14A,H14B,H14C), C23(H23A,H23B,H23C), C26(H26A,H26B,
 H26C), C11(H11A,H11B,H11C), C17(H17A,H17B,H17C), C10(H10A,H10B,H10C), C30(H30A,
 H30B,H30C), C25(H25A,H25B,H25C), C18(H18A,H18B,H18C), C19(H19A,H19B,H19C),
 C31(H31A,H31B,H31C), C33(H33A,H33B,H33C), C15(H15A,H15B,H15C), C24(H24A,H24B,
 H24C), C13(H13A,H13B,H13C), C32(H32A,H32B,H32C)
;
_olex2_submission_special_instructions 'No special instructions were received'
_oxdiff_exptl_absorpt_empirical_details
;
Empirical correction (ABSPACK) includes:
- Absorption correction using spherical harmonics
- Frame scaling
- Detector area scaling
;

loop_
_space_group_symop_operation_xyz
'x, y, z'
'-x, -y, -z'

loop_
_atom_site_label
_atom_site_type_symbol
_atom_site_fract_x
_atom_site_fract_y
_atom_site_fract_z
_atom_site_U_iso_or_equiv
_atom_site_adp_type
_atom_site_occupancy
_atom_site_site_symmetry_order
_atom_site_calc_flag
_atom_site_refinement_flags_posn
_atom_site_refinement_flags_adp
_atom_site_refinement_flags_occupancy
_atom_site_disorder_assembly
_atom_site_disorder_group
Fe1 Fe 0.35555(3) 0.11246(2) 0.75485(2) 0.02015(8) Uani 1 1 d . . . . .
P1 P 0.23157(5) -0.55067(4) 0.42406(3) 0.02413(10) Uani 1 1 d . . . . .
O1 O 0.27787(17) -0.12007(14) 0.59655(10) 0.0406(3) Uani 1 1 d . . . . .
N1 N 0.12339(15) -0.53096(13) 0.58475(10) 0.0225(3) Uani 1 1 d . . . . .
N2 N 0.08468(15) -0.71926(13) 0.50549(10) 0.0235(3) Uani 1 1 d . . . . .
N3 N 0.42965(15) -0.29364(14) 0.50645(11) 0.0260(3) Uani 1 1 d . . . . .
O2 O 0.31633(17) 0.23070(16) 0.62151(11) 0.0452(4) Uani 1 1 d . . . . .
N4 N 0.45821(15) -0.38796(14) 0.60040(11) 0.0274(3) Uani 1 1 d . . . . .
C7 C 0.47542(17) 0.10262(15) 0.87204(11) 0.0210(3) Uani 1 1 d . . . . .
H7 H 0.523376 0.053433 0.866922 0.025 Uiso 1 1 calc R U . . .
C3 C 0.33089(17) 0.05910(15) 0.87458(11) 0.0207(3) Uani 1 1 d . . . . .
C5 C 0.42742(18) 0.26340(15) 0.88511(12) 0.0239(3) Uani 1 1 d . . . . .
H5 H 0.437660 0.343622 0.890175 0.029 Uiso 1 1 calc R U . . .
C20 C 0.14467(17) -0.60097(15) 0.50817(12) 0.0213(3) Uani 1 1 d . . . . .
C4 C 0.30030(18) 0.16280(16) 0.88353(12) 0.0222(3) Uani 1 1 d . . . . .
C6 C 0.53594(18) 0.22780(15) 0.87816(12) 0.0220(3) Uani 1 1 d . . . . .
C21 C 0.05434(18) -0.60539(17) 0.63194(13) 0.0261(4) Uani 1 1 d . . . . .
C9 C 0.3366(2) -0.14108(16) 0.86873(14) 0.0279(4) Uani 1 1 d . . . . .
H9A H 0.279614 -0.226928 0.863966 0.042 Uiso 1 1 calc R U . . .
H9B H 0.419432 -0.096361 0.926728 0.042 Uiso 1 1 calc R U . . .
H9C H 0.368219 -0.143695 0.811223 0.042 Uiso 1 1 calc R U . . .
C27 C 0.37708(18) -0.40670(16) 0.51418(13) 0.0245(3) Uani 1 1 d . . . . .
C22 C 0.02876(18) -0.72347(17) 0.58175(13) 0.0269(4) Uani 1 1 d . . . . .
C8 C 0.24625(18) -0.07223(16) 0.87546(12) 0.0237(3) Uani 1 1 d . . . . .
C1 C 0.31002(19) -0.02494(18) 0.66055(13) 0.0276(4) Uani 1 1 d . . . . .
C16 C 0.68781(18) 0.31150(16) 0.88647(13) 0.0260(4) Uani 1 1 d . . . . .
C14 C 0.02951(19) 0.07905(18) 0.85403(14) 0.0323(4) Uani 1 1 d . . . . .
H14A H -0.040460 0.107551 0.866299 0.048 Uiso 1 1 calc R U . . .
H14B H 0.018502 0.013149 0.879043 0.048 Uiso 1 1 calc R U . . .
H14C H 0.014753 0.045633 0.784198 0.048 Uiso 1 1 calc R U . . .
C23 C 0.1582(2) -0.39945(16) 0.61068(14) 0.0289(4) Uani 1 1 d . . . . .
H23A H 0.252202 -0.346328 0.658941 0.043 Uiso 1 1 calc R U . . .
H23B H 0.087378 -0.384396 0.637714 0.043 Uiso 1 1 calc R U . . .
H23C H 0.158515 -0.379153 0.552823 0.043 Uiso 1 1 calc R U . . .
C28 C 0.54210(19) -0.20373(17) 0.58813(14) 0.0312(4) Uani 1 1 d . . . . .
C29 C 0.55940(19) -0.26170(18) 0.64766(14) 0.0311(4) Uani 1 1 d . . . . .
C26 C 0.0839(2) -0.82707(16) 0.43516(14) 0.0304(4) Uani 1 1 d . . . . .
H26A H -0.013188 -0.885938 0.392620 0.046 Uiso 1 1 calc R U . . .
H26B H 0.119531 -0.869246 0.469438 0.046 Uiso 1 1 calc R U . . .
H26C H 0.144765 -0.798237 0.396324 0.046 Uiso 1 1 calc R U . . .
C11 C 0.10912(19) -0.15898(16) 0.79008(13) 0.0280(4) Uani 1 1 d . . . . .
H11A H 0.132440 -0.172575 0.729150 0.042 Uiso 1 1 calc R U . . .
H11B H 0.046951 -0.119919 0.790345 0.042 Uiso 1 1 calc R U . . .
H11C H 0.060578 -0.239740 0.796350 0.042 Uiso 1 1 calc R U . . .
C12 C 0.17907(19) 0.18969(17) 0.90487(13) 0.0272(4) Uani 1 1 d . . . . .
C17 C 0.7482(2) 0.23459(19) 0.82842(16) 0.0348(4) Uani 1 1 d . . . . .
H17A H 0.847494 0.289551 0.836606 0.052 Uiso 1 1 calc R U . . .
H17B H 0.693315 0.196697 0.759732 0.052 Uiso 1 1 calc R U . . .
H17C H 0.742554 0.168239 0.851724 0.052 Uiso 1 1 calc R U . . .
C2 C 0.3299(2) 0.18178(18) 0.67566(14) 0.0308(4) Uani 1 1 d . . . . .
C10 C 0.2109(2) -0.06051(18) 0.97145(13) 0.0295(4) Uani 1 1 d . . . . .
H10A H 0.169395 -0.143352 0.975348 0.044 Uiso 1 1 calc R U . . .
H10B H 0.142939 -0.027497 0.974178 0.044 Uiso 1 1 calc R U . . .
H10C H 0.297814 -0.003239 1.025883 0.044 Uiso 1 1 calc R U . . .
C30 C 0.3709(2) -0.26694(18) 0.42688(14) 0.0318(4) Uani 1 1 d . . . . .
H30A H 0.288058 -0.343762 0.379735 0.048 Uiso 1 1 calc R U . . .
H30B H 0.442804 -0.236560 0.395294 0.048 Uiso 1 1 calc R U . . .
H30C H 0.342343 -0.202574 0.452251 0.048 Uiso 1 1 calc R U . . .
C25 C -0.0401(2) -0.84277(19) 0.59754(16) 0.0383(5) Uani 1 1 d . . . . .
H25A H 0.031774 -0.867080 0.617471 0.057 Uiso 1 1 calc R U . . .
H25B H -0.111956 -0.909196 0.537252 0.057 Uiso 1 1 calc R U . . .
H25C H -0.085130 -0.830328 0.648258 0.057 Uiso 1 1 calc R U . . .
C18 C 0.7769(2) 0.37333(18) 0.99379(14) 0.0348(4) Uani 1 1 d . . . . .
H18A H 0.776795 0.308345 1.017192 0.052 Uiso 1 1 calc R U . . .
H18B H 0.736158 0.419756 1.031763 0.052 Uiso 1 1 calc R U . . .
H18C H 0.874473 0.431287 1.000786 0.052 Uiso 1 1 calc R U . . .
C19 C 0.6971(2) 0.41492(18) 0.84931(15) 0.0338(4) Uani 1 1 d . . . . .
H19A H 0.795307 0.465284 0.852340 0.051 Uiso 1 1 calc R U . . .
H19B H 0.665973 0.468937 0.889693 0.051 Uiso 1 1 calc R U . . .
H19C H 0.635850 0.376589 0.782166 0.051 Uiso 1 1 calc R U . . .
C31 C 0.6186(2) -0.07000(18) 0.59913(17) 0.0422(5) Uani 1 1 d . . . . .
H31A H 0.650546 -0.066006 0.542458 0.063 Uiso 1 1 calc R U . . .
H31B H 0.700839 -0.023309 0.657595 0.063 Uiso 1 1 calc R U . . .
H31C H 0.554632 -0.032866 0.604574 0.063 Uiso 1 1 calc R U . . .
C33 C 0.4457(2) -0.4859(2) 0.63778(15) 0.0348(4) Uani 1 1 d . . . . .
H33A H 0.379908 -0.493421 0.676232 0.052 Uiso 1 1 calc R U . . .
H33B H 0.539081 -0.463538 0.678573 0.052 Uiso 1 1 calc R U . . .
H33C H 0.409903 -0.566150 0.583521 0.052 Uiso 1 1 calc R U . . .
C15 C 0.1806(2) 0.2957(2) 0.87269(16) 0.0369(4) Uani 1 1 d . . . . .
H15A H 0.177726 0.273655 0.804605 0.055 Uiso 1 1 calc R U . . .
H15B H 0.267384 0.374035 0.912676 0.055 Uiso 1 1 calc R U . . .
H15C H 0.097776 0.306826 0.880345 0.055 Uiso 1 1 calc R U . . .
C24 C 0.0249(2) -0.5521(2) 0.72313(14) 0.0361(4) Uani 1 1 d . . . . .
H24A H -0.026701 -0.619806 0.743801 0.054 Uiso 1 1 calc R U . . .
H24B H -0.032578 -0.511127 0.711434 0.054 Uiso 1 1 calc R U . . .
H24C H 0.114688 -0.490402 0.773906 0.054 Uiso 1 1 calc R U . . .
C13 C 0.2040(2) 0.2359(2) 1.01499(14) 0.0359(4) Uani 1 1 d . . . . .
H13A H 0.132604 0.261196 1.030034 0.054 Uiso 1 1 calc R U . . .
H13B H 0.298824 0.307832 1.048130 0.054 Uiso 1 1 calc R U . . .
H13C H 0.196293 0.168007 1.036862 0.054 Uiso 1 1 calc R U . . .
C32 C 0.6601(2) -0.2122(2) 0.74613(16) 0.0443(5) Uani 1 1 d . . . . .
H32A H 0.606717 -0.231501 0.791154 0.066 Uiso 1 1 calc R U . . .
H32B H 0.717817 -0.121082 0.768171 0.066 Uiso 1 1 calc R U . . .
H32C H 0.722030 -0.251607 0.743804 0.066 Uiso 1 1 calc R U . . .

loop_
_atom_site_aniso_label
_atom_site_aniso_U_11
_atom_site_aniso_U_22
_atom_site_aniso_U_33
_atom_site_aniso_U_23
_atom_site_aniso_U_13
_atom_site_aniso_U_12
Fe1 0.02110(14) 0.02167(13) 0.02014(13) 0.00978(10) 0.00686(10) 0.01093(10)
P1 0.0221(2) 0.0194(2) 0.0257(2) 0.00764(16) 0.01009(16) 0.00469(16)
O1 0.0465(8) 0.0332(7) 0.0303(7) 0.0019(6) 0.0119(6) 0.0149(6)
N1 0.0206(7) 0.0199(7) 0.0280(7) 0.0104(6) 0.0107(6) 0.0086(6)
N2 0.0212(7) 0.0180(7) 0.0274(7) 0.0096(6) 0.0055(6) 0.0058(5)
N3 0.0229(7) 0.0229(7) 0.0300(7) 0.0111(6) 0.0109(6) 0.0070(6)
O2 0.0490(9) 0.0551(9) 0.0456(9) 0.0352(8) 0.0131(7) 0.0272(8)
N4 0.0216(7) 0.0269(8) 0.0325(8) 0.0134(6) 0.0091(6) 0.0086(6)
C7 0.0216(8) 0.0218(8) 0.0204(7) 0.0095(6) 0.0052(6) 0.0105(6)
C3 0.0228(8) 0.0212(8) 0.0185(7) 0.0085(6) 0.0067(6) 0.0100(6)
C5 0.0277(9) 0.0193(8) 0.0246(8) 0.0080(6) 0.0079(7) 0.0114(7)
C20 0.0173(7) 0.0182(7) 0.0258(8) 0.0088(6) 0.0060(6) 0.0060(6)
C4 0.0245(8) 0.0235(8) 0.0208(8) 0.0085(6) 0.0089(6) 0.0127(7)
C6 0.0218(8) 0.0213(8) 0.0205(7) 0.0083(6) 0.0047(6) 0.0084(7)
C21 0.0199(8) 0.0318(9) 0.0273(8) 0.0154(7) 0.0085(7) 0.0096(7)
C9 0.0309(9) 0.0219(8) 0.0341(9) 0.0142(7) 0.0109(7) 0.0127(7)
C27 0.0208(8) 0.0232(8) 0.0297(9) 0.0110(7) 0.0116(7) 0.0085(7)
C22 0.0213(8) 0.0264(9) 0.0303(9) 0.0157(7) 0.0066(7) 0.0059(7)
C8 0.0233(8) 0.0229(8) 0.0259(8) 0.0120(7) 0.0090(7) 0.0095(7)
C1 0.0262(9) 0.0331(9) 0.0249(8) 0.0137(8) 0.0090(7) 0.0129(7)
C16 0.0238(8) 0.0231(8) 0.0295(9) 0.0134(7) 0.0087(7) 0.0071(7)
C14 0.0252(9) 0.0350(10) 0.0379(10) 0.0109(8) 0.0107(8) 0.0169(8)
C23 0.0307(9) 0.0206(8) 0.0358(10) 0.0096(7) 0.0135(8) 0.0121(7)
C28 0.0236(9) 0.0237(9) 0.0377(10) 0.0074(7) 0.0126(8) 0.0050(7)
C29 0.0211(8) 0.0309(9) 0.0323(9) 0.0061(8) 0.0069(7) 0.0084(7)
C26 0.0342(10) 0.0180(8) 0.0322(9) 0.0080(7) 0.0057(8) 0.0087(7)
C11 0.0254(9) 0.0225(8) 0.0312(9) 0.0090(7) 0.0074(7) 0.0081(7)
C12 0.0279(9) 0.0282(9) 0.0297(9) 0.0098(7) 0.0115(7) 0.0169(7)
C17 0.0278(9) 0.0343(10) 0.0486(11) 0.0207(9) 0.0199(9) 0.0142(8)
C2 0.0299(9) 0.0351(10) 0.0303(9) 0.0145(8) 0.0089(7) 0.0169(8)
C10 0.0328(10) 0.0313(9) 0.0303(9) 0.0175(8) 0.0145(8) 0.0149(8)
C30 0.0337(10) 0.0296(9) 0.0343(10) 0.0177(8) 0.0143(8) 0.0117(8)
C25 0.0356(10) 0.0309(10) 0.0447(11) 0.0235(9) 0.0119(9) 0.0064(8)
C18 0.0257(9) 0.0304(9) 0.0354(10) 0.0140(8) 0.0036(8) 0.0027(8)
C19 0.0343(10) 0.0286(9) 0.0400(10) 0.0198(8) 0.0139(8) 0.0109(8)
C31 0.0333(10) 0.0249(10) 0.0544(13) 0.0106(9) 0.0147(10) 0.0035(8)
C33 0.0277(9) 0.0415(11) 0.0436(11) 0.0263(9) 0.0134(8) 0.0163(8)
C15 0.0373(11) 0.0376(11) 0.0500(12) 0.0198(9) 0.0172(9) 0.0272(9)
C24 0.0362(10) 0.0455(11) 0.0315(10) 0.0182(9) 0.0176(8) 0.0187(9)
C13 0.0391(11) 0.0370(10) 0.0333(10) 0.0078(8) 0.0160(8) 0.0215(9)
C32 0.0319(11) 0.0482(13) 0.0359(11) 0.0081(9) 0.0033(9) 0.0112(9)

loop_
_atom_type_symbol
_atom_type_description
_atom_type_scat_dispersion_real
_atom_type_scat_dispersion_imag
_atom_type_scat_source
C C 0.0181 0.0091 'International Tables Vol C Tables 4.2.6.8 and 6.1.1.4'
H H 0.0000 0.0000 'International Tables Vol C Tables 4.2.6.8 and 6.1.1.4'
Fe Fe -1.1336 3.1974 'International Tables Vol C Tables 4.2.6.8 and 6.1.1.4'
N N 0.0311 0.0180 'International Tables Vol C Tables 4.2.6.8 and 6.1.1.4'
O O 0.0492 0.0322 'International Tables Vol C Tables 4.2.6.8 and 6.1.1.4'
P P 0.2955 0.4335 'International Tables Vol C Tables 4.2.6.8 and 6.1.1.4'

loop_
_exptl_crystal_face_index_h
_exptl_crystal_face_index_k
_exptl_crystal_face_index_l
_exptl_crystal_face_perp_dist
-4 4 -7 0.1016
-3 -1 10 0.0781
3 -4 8 0.0840
7 -3 -2 0.1300
0 3 -10 0.0990
1 5 3 0.0315
0 -5 -4 0.0361
0 6 2 0.0295
-3 7 3 0.0638
0 7 -7 0.0795
-4 8 -4 0.0737
-4 0 -5 0.0770
1 -7 0 0.0607
-1 -6 1 0.0529
1 7 -1 0.0267
-3 -5 2 0.0714

loop_
_geom_angle_atom_site_label_1
_geom_angle_atom_site_label_2
_geom_angle_atom_site_label_3
_geom_angle
_geom_angle_site_symmetry_1
_geom_angle_site_symmetry_3
_geom_angle_publ_flag
C7 Fe1 C3 40.06(6) . . ?
C7 Fe1 C4 66.66(6) . . ?
C7 Fe1 C6 39.21(6) . . ?
C3 Fe1 C4 39.84(6) . . ?
C5 Fe1 C7 65.27(7) . . ?
C5 Fe1 C3 66.43(6) . . ?
C5 Fe1 C4 40.03(7) . . ?
C5 Fe1 C6 39.74(7) . . ?
C6 Fe1 C3 67.60(6) . . ?
C6 Fe1 C4 67.94(6) . . ?
C1 Fe1 C7 103.36(8) . . ?
C1 Fe1 C3 104.44(7) . . ?
C1 Fe1 C5 168.58(8) . . ?
C1 Fe1 C4 136.16(8) . . ?
C1 Fe1 C6 131.56(8) . . ?
C1 Fe1 C2 91.38(9) . . ?
C2 Fe1 C7 153.61(8) . . ?
C2 Fe1 C3 155.23(8) . . ?
C2 Fe1 C5 99.56(8) . . ?
C2 Fe1 C4 116.47(8) . . ?
C2 Fe1 C6 115.44(8) . . ?
C20 P1 C27 95.79(8) . . ?
C20 N1 C21 109.89(14) . . ?
C20 N1 C23 125.59(14) . . ?
C21 N1 C23 124.39(15) . . ?
C20 N2 C22 110.30(14) . . ?
C20 N2 C26 125.18(15) . . ?
C22 N2 C26 124.47(15) . . ?
C27 N3 C28 110.41(15) . . ?
C27 N3 C30 125.23(15) . . ?
C28 N3 C30 124.23(15) . . ?
C27 N4 C29 110.03(15) . . ?
C27 N4 C33 125.36(16) . . ?
C29 N4 C33 124.58(16) . . ?
Fe1 C7 H7 125.1 . . ?
C3 C7 Fe1 71.01(9) . . ?
C3 C7 H7 124.5 . . ?
C6 C7 Fe1 70.98(9) . . ?
C6 C7 H7 124.5 . . ?
C6 C7 C3 111.07(14) . . ?
C7 C3 Fe1 68.92(9) . . ?
C7 C3 C4 106.57(14) . . ?
C7 C3 C8 120.39(14) . . ?
C4 C3 Fe1 70.13(9) . . ?
C4 C3 C8 132.85(15) . . ?
C8 C3 Fe1 129.24(11) . . ?
Fe1 C5 H5 124.1 . . ?
C4 C5 Fe1 71.82(9) . . ?
C4 C5 H5 124.2 . . ?
C6 C5 Fe1 71.44(9) . . ?
C6 C5 H5 124.2 . . ?
C6 C5 C4 111.58(15) . . ?
N1 C20 P1 128.15(12) . . ?
N2 C20 P1 125.91(13) . . ?
N2 C20 N1 105.93(14) . . ?
C3 C4 Fe1 70.02(9) . . ?
C3 C4 C12 134.67(15) . . ?
C5 C4 Fe1 68.15(9) . . ?
C5 C4 C3 105.72(14) . . ?
C5 C4 C12 118.89(15) . . ?
C12 C4 Fe1 132.83(12) . . ?
C7 C6 Fe1 69.81(9) . . ?
C7 C6 C5 105.05(14) . . ?
C7 C6 C16 127.79(15) . . ?
C5 C6 Fe1 68.82(10) . . ?
C5 C6 C16 126.87(15) . . ?
C16 C6 Fe1 130.16(12) . . ?
N1 C21 C24 122.05(17) . . ?
C22 C21 N1 107.03(15) . . ?
C22 C21 C24 130.88(17) . . ?
H9A C9 H9B 109.5 . . ?
H9A C9 H9C 109.5 . . ?
H9B C9 H9C 109.5 . . ?
C8 C9 H9A 109.5 . . ?
C8 C9 H9B 109.5 . . ?
C8 C9 H9C 109.5 . . ?
N3 C27 P1 125.48(14) . . ?
N3 C27 N4 105.67(15) . . ?
N4 C27 P1 128.83(13) . . ?
N2 C22 C25 121.33(17) . . ?
C21 C22 N2 106.81(15) . . ?
C21 C22 C25 131.84(18) . . ?
C3 C8 C9 109.87(14) . . ?
C3 C8 C10 110.11(14) . . ?
C11 C8 C3 114.31(14) . . ?
C11 C8 C9 105.61(14) . . ?
C11 C8 C10 109.43(14) . . ?
C10 C8 C9 107.20(14) . . ?
O1 C1 Fe1 179.11(17) . . ?
C6 C16 C17 110.57(15) . . ?
C6 C16 C18 108.49(14) . . ?
C6 C16 C19 110.85(15) . . ?
C17 C16 C18 109.13(16) . . ?
C17 C16 C19 109.01(15) . . ?
C19 C16 C18 108.75(15) . . ?
H14A C14 H14B 109.5 . . ?
H14A C14 H14C 109.5 . . ?
H14B C14 H14C 109.5 . . ?
C12 C14 H14A 109.5 . . ?
C12 C14 H14B 109.5 . . ?
C12 C14 H14C 109.5 . . ?
N1 C23 H23A 109.5 . . ?
N1 C23 H23B 109.5 . . ?
N1 C23 H23C 109.5 . . ?
H23A C23 H23B 109.5 . . ?
H23A C23 H23C 109.5 . . ?
H23B C23 H23C 109.5 . . ?
N3 C28 C31 121.58(18) . . ?
C29 C28 N3 107.09(16) . . ?
C29 C28 C31 131.32(19) . . ?
N4 C29 C32 122.05(19) . . ?
C28 C29 N4 106.77(16) . . ?
C28 C29 C32 131.17(19) . . ?
N2 C26 H26A 109.5 . . ?
N2 C26 H26B 109.5 . . ?
N2 C26 H26C 109.5 . . ?
H26A C26 H26B 109.5 . . ?
H26A C26 H26C 109.5 . . ?
H26B C26 H26C 109.5 . . ?
C8 C11 H11A 109.5 . . ?
C8 C11 H11B 109.5 . . ?
C8 C11 H11C 109.5 . . ?
H11A C11 H11B 109.5 . . ?
H11A C11 H11C 109.5 . . ?
H11B C11 H11C 109.5 . . ?
C4 C12 C15 109.71(15) . . ?
C4 C12 C13 108.76(15) . . ?
C14 C12 C4 115.53(15) . . ?
C14 C12 C15 106.13(16) . . ?
C14 C12 C13 108.86(16) . . ?
C13 C12 C15 107.57(16) . . ?
C16 C17 H17A 109.5 . . ?
C16 C17 H17B 109.5 . . ?
C16 C17 H17C 109.5 . . ?
H17A C17 H17B 109.5 . . ?
H17A C17 H17C 109.5 . . ?
H17B C17 H17C 109.5 . . ?
O2 C2 Fe1 178.12(18) . . ?
C8 C10 H10A 109.5 . . ?
C8 C10 H10B 109.5 . . ?
C8 C10 H10C 109.5 . . ?
H10A C10 H10B 109.5 . . ?
H10A C10 H10C 109.5 . . ?
H10B C10 H10C 109.5 . . ?
N3 C30 H30A 109.5 . . ?
N3 C30 H30B 109.5 . . ?
N3 C30 H30C 109.5 . . ?
H30A C30 H30B 109.5 . . ?
H30A C30 H30C 109.5 . . ?
H30B C30 H30C 109.5 . . ?
C22 C25 H25A 109.5 . . ?
C22 C25 H25B 109.5 . . ?
C22 C25 H25C 109.5 . . ?
H25A C25 H25B 109.5 . . ?
H25A C25 H25C 109.5 . . ?
H25B C25 H25C 109.5 . . ?
C16 C18 H18A 109.5 . . ?
C16 C18 H18B 109.5 . . ?
C16 C18 H18C 109.5 . . ?
H18A C18 H18B 109.5 . . ?
H18A C18 H18C 109.5 . . ?
H18B C18 H18C 109.5 . . ?
C16 C19 H19A 109.5 . . ?
C16 C19 H19B 109.5 . . ?
C16 C19 H19C 109.5 . . ?
H19A C19 H19B 109.5 . . ?
H19A C19 H19C 109.5 . . ?
H19B C19 H19C 109.5 . . ?
C28 C31 H31A 109.5 . . ?
C28 C31 H31B 109.5 . . ?
C28 C31 H31C 109.5 . . ?
H31A C31 H31B 109.5 . . ?
H31A C31 H31C 109.5 . . ?
H31B C31 H31C 109.5 . . ?
N4 C33 H33A 109.5 . . ?
N4 C33 H33B 109.5 . . ?
N4 C33 H33C 109.5 . . ?
H33A C33 H33B 109.5 . . ?
H33A C33 H33C 109.5 . . ?
H33B C33 H33C 109.5 . . ?
C12 C15 H15A 109.5 . . ?
C12 C15 H15B 109.5 . . ?
C12 C15 H15C 109.5 . . ?
H15A C15 H15B 109.5 . . ?
H15A C15 H15C 109.5 . . ?
H15B C15 H15C 109.5 . . ?
C21 C24 H24A 109.5 . . ?
C21 C24 H24B 109.5 . . ?
C21 C24 H24C 109.5 . . ?
H24A C24 H24B 109.5 . . ?
H24A C24 H24C 109.5 . . ?
H24B C24 H24C 109.5 . . ?
C12 C13 H13A 109.5 . . ?
C12 C13 H13B 109.5 . . ?
C12 C13 H13C 109.5 . . ?
H13A C13 H13B 109.5 . . ?
H13A C13 H13C 109.5 . . ?
H13B C13 H13C 109.5 . . ?
C29 C32 H32A 109.5 . . ?
C29 C32 H32B 109.5 . . ?
C29 C32 H32C 109.5 . . ?
H32A C32 H32B 109.5 . . ?
H32A C32 H32C 109.5 . . ?
H32B C32 H32C 109.5 . . ?

loop_
_geom_bond_atom_site_label_1
_geom_bond_atom_site_label_2
_geom_bond_distance
_geom_bond_site_symmetry_2
_geom_bond_publ_flag
Fe1 C7 2.0951(16) . ?
Fe1 C3 2.1232(16) . ?
Fe1 C5 2.0758(17) . ?
Fe1 C4 2.1247(16) . ?
Fe1 C6 2.1104(17) . ?
Fe1 C1 1.7220(19) . ?
Fe1 C2 1.7221(19) . ?
P1 C20 1.8049(17) . ?
P1 C27 1.8054(18) . ?
O1 C1 1.181(2) . ?
N1 C20 1.356(2) . ?
N1 C21 1.390(2) . ?
N1 C23 1.457(2) . ?
N2 C20 1.350(2) . ?
N2 C22 1.388(2) . ?
N2 C26 1.463(2) . ?
N3 C27 1.353(2) . ?
N3 C28 1.386(2) . ?
N3 C30 1.461(2) . ?
O2 C2 1.182(2) . ?
N4 C27 1.354(2) . ?
N4 C29 1.396(2) . ?
N4 C33 1.465(2) . ?
C7 H7 0.9500 . ?
C7 C3 1.445(2) . ?
C7 C6 1.411(2) . ?
C3 C4 1.447(2) . ?
C3 C8 1.541(2) . ?
C5 H5 0.9500 . ?
C5 C4 1.438(2) . ?
C5 C6 1.423(2) . ?
C4 C12 1.538(2) . ?
C6 C16 1.515(2) . ?
C21 C22 1.351(3) . ?
C21 C24 1.496(3) . ?
C9 H9A 0.9800 . ?
C9 H9B 0.9800 . ?
C9 H9C 0.9800 . ?
C9 C8 1.543(2) . ?
C22 C25 1.493(2) . ?
C8 C11 1.538(2) . ?
C8 C10 1.541(2) . ?
C16 C17 1.529(3) . ?
C16 C18 1.539(3) . ?
C16 C19 1.534(2) . ?
C14 H14A 0.9800 . ?
C14 H14B 0.9800 . ?
C14 H14C 0.9800 . ?
C14 C12 1.531(3) . ?
C23 H23A 0.9800 . ?
C23 H23B 0.9800 . ?
C23 H23C 0.9800 . ?
C28 C29 1.347(3) . ?
C28 C31 1.492(3) . ?
C29 C32 1.490(3) . ?
C26 H26A 0.9800 . ?
C26 H26B 0.9800 . ?
C26 H26C 0.9800 . ?
C11 H11A 0.9800 . ?
C11 H11B 0.9800 . ?
C11 H11C 0.9800 . ?
C12 C15 1.541(3) . ?
C12 C13 1.540(3) . ?
C17 H17A 0.9800 . ?
C17 H17B 0.9800 . ?
C17 H17C 0.9800 . ?
C10 H10A 0.9800 . ?
C10 H10B 0.9800 . ?
C10 H10C 0.9800 . ?
C30 H30A 0.9800 . ?
C30 H30B 0.9800 . ?
C30 H30C 0.9800 . ?
C25 H25A 0.9800 . ?
C25 H25B 0.9800 . ?
C25 H25C 0.9800 . ?
C18 H18A 0.9800 . ?
C18 H18B 0.9800 . ?
C18 H18C 0.9800 . ?
C19 H19A 0.9800 . ?
C19 H19B 0.9800 . ?
C19 H19C 0.9800 . ?
C31 H31A 0.9800 . ?
C31 H31B 0.9800 . ?
C31 H31C 0.9800 . ?
C33 H33A 0.9800 . ?
C33 H33B 0.9800 . ?
C33 H33C 0.9800 . ?
C15 H15A 0.9800 . ?
C15 H15B 0.9800 . ?
C15 H15C 0.9800 . ?
C24 H24A 0.9800 . ?
C24 H24B 0.9800 . ?
C24 H24C 0.9800 . ?
C13 H13A 0.9800 . ?
C13 H13B 0.9800 . ?
C13 H13C 0.9800 . ?
C32 H32A 0.9800 . ?
C32 H32B 0.9800 . ?
C32 H32C 0.9800 . ?

loop_
_geom_torsion_atom_site_label_1
_geom_torsion_atom_site_label_2
_geom_torsion_atom_site_label_3
_geom_torsion_atom_site_label_4
_geom_torsion
_geom_torsion_site_symmetry_1
_geom_torsion_site_symmetry_2
_geom_torsion_site_symmetry_3
_geom_torsion_site_symmetry_4
_geom_torsion_publ_flag
Fe1 C7 C3 C4 -60.35(11) . . . . ?
Fe1 C7 C3 C8 124.05(14) . . . . ?
Fe1 C7 C6 C5 60.16(11) . . . . ?
Fe1 C7 C6 C16 -125.76(17) . . . . ?
Fe1 C3 C4 C5 -59.09(11) . . . . ?
Fe1 C3 C4 C12 131.1(2) . . . . ?
Fe1 C3 C8 C9 84.12(17) . . . . ?
Fe1 C3 C8 C11 -34.4(2) . . . . ?
Fe1 C3 C8 C10 -158.03(13) . . . . ?
Fe1 C5 C4 C3 60.31(11) . . . . ?
Fe1 C5 C4 C12 -127.98(15) . . . . ?
Fe1 C5 C6 C7 -60.82(11) . . . . ?
Fe1 C5 C6 C16 125.03(17) . . . . ?
Fe1 C4 C12 C14 63.4(2) . . . . ?
Fe1 C4 C12 C15 -56.4(2) . . . . ?
Fe1 C4 C12 C13 -173.85(14) . . . . ?
Fe1 C6 C16 C17 -59.6(2) . . . . ?
Fe1 C6 C16 C18 -179.22(13) . . . . ?
Fe1 C6 C16 C19 61.4(2) . . . . ?
N1 C21 C22 N2 1.01(19) . . . . ?
N1 C21 C22 C25 179.22(19) . . . . ?
N3 C28 C29 N4 1.1(2) . . . . ?
N3 C28 C29 C32 -178.0(2) . . . . ?
C7 C3 C4 Fe1 59.57(11) . . . . ?
C7 C3 C4 C5 0.48(17) . . . . ?
C7 C3 C4 C12 -169.29(18) . . . . ?
C7 C3 C8 C9 -2.5(2) . . . . ?
C7 C3 C8 C11 -120.99(17) . . . . ?
C7 C3 C8 C10 115.37(17) . . . . ?
C7 C6 C16 C17 35.2(2) . . . . ?
C7 C6 C16 C18 -84.5(2) . . . . ?
C7 C6 C16 C19 156.19(17) . . . . ?
C3 C7 C6 Fe1 -59.89(11) . . . . ?
C3 C7 C6 C5 0.27(18) . . . . ?
C3 C7 C6 C16 174.34(15) . . . . ?
C3 C4 C12 C14 -41.7(3) . . . . ?
C3 C4 C12 C15 -161.60(19) . . . . ?
C3 C4 C12 C13 81.0(2) . . . . ?
C5 C4 C12 C14 149.53(16) . . . . ?
C5 C4 C12 C15 29.7(2) . . . . ?
C5 C4 C12 C13 -87.75(19) . . . . ?
C5 C6 C16 C17 -151.98(17) . . . . ?
C5 C6 C16 C18 88.4(2) . . . . ?
C5 C6 C16 C19 -31.0(2) . . . . ?
C20 P1 C27 N3 -136.18(15) . . . . ?
C20 P1 C27 N4 45.77(17) . . . . ?
C20 N1 C21 C22 -2.01(19) . . . . ?
C20 N1 C21 C24 175.96(16) . . . . ?
C20 N2 C22 C21 0.3(2) . . . . ?
C20 N2 C22 C25 -178.12(16) . . . . ?
C4 C3 C8 C9 -176.72(17) . . . . ?
C4 C3 C8 C11 64.8(2) . . . . ?
C4 C3 C8 C10 -58.9(2) . . . . ?
C4 C5 C6 Fe1 60.87(12) . . . . ?
C4 C5 C6 C7 0.05(19) . . . . ?
C4 C5 C6 C16 -174.10(15) . . . . ?
C6 C7 C3 Fe1 59.87(12) . . . . ?
C6 C7 C3 C4 -0.48(18) . . . . ?
C6 C7 C3 C8 -176.08(14) . . . . ?
C6 C5 C4 Fe1 -60.65(12) . . . . ?
C6 C5 C4 C3 -0.34(19) . . . . ?
C6 C5 C4 C12 171.37(15) . . . . ?
C21 N1 C20 P1 -178.94(13) . . . . ?
C21 N1 C20 N2 2.17(18) . . . . ?
C27 P1 C20 N1 42.78(16) . . . . ?
C27 P1 C20 N2 -138.53(15) . . . . ?
C27 N3 C28 C29 -0.2(2) . . . . ?
C27 N3 C28 C31 -179.17(17) . . . . ?
C27 N4 C29 C28 -1.7(2) . . . . ?
C27 N4 C29 C32 177.50(17) . . . . ?
C22 N2 C20 P1 179.54(12) . . . . ?
C22 N2 C20 N1 -1.53(18) . . . . ?
C8 C3 C4 Fe1 -125.61(18) . . . . ?
C8 C3 C4 C5 175.30(16) . . . . ?
C8 C3 C4 C12 5.5(3) . . . . ?
C23 N1 C20 P1 5.0(3) . . . . ?
C23 N1 C20 N2 -173.90(15) . . . . ?
C23 N1 C21 C22 174.11(16) . . . . ?
C23 N1 C21 C24 -7.9(3) . . . . ?
C28 N3 C27 P1 -179.30(13) . . . . ?
C28 N3 C27 N4 -0.88(19) . . . . ?
C29 N4 C27 P1 179.95(13) . . . . ?
C29 N4 C27 N3 1.60(19) . . . . ?
C26 N2 C20 P1 2.1(2) . . . . ?
C26 N2 C20 N1 -178.97(15) . . . . ?
C26 N2 C22 C21 177.78(16) . . . . ?
C26 N2 C22 C25 -0.7(3) . . . . ?
C30 N3 C27 P1 4.8(2) . . . . ?
C30 N3 C27 N4 -176.82(15) . . . . ?
C30 N3 C28 C29 175.81(16) . . . . ?
C30 N3 C28 C31 -3.2(3) . . . . ?
C31 C28 C29 N4 180.0(2) . . . . ?
C31 C28 C29 C32 0.9(4) . . . . ?
C33 N4 C27 P1 1.9(3) . . . . ?
C33 N4 C27 N3 -176.44(16) . . . . ?
C33 N4 C29 C28 176.32(17) . . . . ?
C33 N4 C29 C32 -4.4(3) . . . . ?
C24 C21 C22 N2 -176.72(18) . . . . ?
C24 C21 C22 C25 1.5(3) . . . . ?
